data_4037134
loop_
_publ_author_name
'Unnamatla, M. V. Basavanag'
'Islas-J\'acome, Alejandro'
'Quezada-Soto, Andrea'
'Ram\'irez-L\'opez, Sandra C'
'Flores-\'Alamo, Marcos'
'G\'amez-Monta\~no, Roc\'io'

_publ_section_title
;
 Multicomponent One-Pot Synthesis of 3-Tetrazolyl and
 3-Imidazo[1,2-a]pyridin Tetrazolo[1,5-a]quinolines.
;
_journal_issue 21
_journal_name_full 'The Journal of organic chemistry'
_journal_page_first 10576
_journal_page_last 10583
_journal_paper_doi 10.1021/acs.joc.6b01576
_journal_volume 81
_journal_year 2016
_chemical_formula_moiety '2(C12 H12 N4 O2)'
_chemical_formula_sum 'C24 H24 N8 O4'
_chemical_formula_weight 488.51
_space_group_crystal_system monoclinic
_space_group_IT_number 14
_space_group_name_Hall '-P 2yn'
_space_group_name_H-M_alt 'P 1 21/n 1'
_atom_sites_solution_hydrogens geom
_atom_sites_solution_primary dual
_audit_creation_date 2014-03-27
_audit_creation_method
;
Olex2 1.2
(compiled 2014.03.12 svn.r2899 for OlexSys, GUI svn.r4796)
;
_cell_angle_alpha 90
_cell_angle_beta 107.737(2)
_cell_angle_gamma 90
_cell_formula_units_Z 2
_cell_length_a 11.7545(5)
_cell_length_b 7.3182(3)
_cell_length_c 13.4982(5)
_cell_measurement_reflns_used 5343
_cell_measurement_temperature 100
_cell_measurement_theta_max 29.142
_cell_measurement_theta_min 2.752
_cell_volume 1105.94(8)
_computing_data_reduction 'SAINT v7.68A (Bruker, 2009)'
_computing_molecular_graphics 'Olex2 (Dolomanov et al., 2009)'
_computing_publication_material 'Olex2 (Dolomanov et al., 2009)'
_computing_structure_refinement 'XL (Sheldrick, 2008)'
_computing_structure_solution 'XM (Sheldrick, 2008)'
_diffrn_ambient_temperature 100
_diffrn_detector_area_resol_mean 8
_diffrn_measured_fraction_theta_full 0.999
_diffrn_measured_fraction_theta_max 0.993
_diffrn_measurement_device_type 'Bruker APEX-II CCD'
_diffrn_measurement_method '\f and \w scans'
_diffrn_radiation_monochromator graphite
_diffrn_radiation_type MoK\a
_diffrn_radiation_wavelength 0.71073
_diffrn_reflns_av_R_equivalents 0.0371
_diffrn_reflns_av_unetI/netI 0.0255
_diffrn_reflns_Laue_measured_fraction_full 0.999
_diffrn_reflns_Laue_measured_fraction_max 0.993
_diffrn_reflns_limit_h_max 16
_diffrn_reflns_limit_h_min -16
_diffrn_reflns_limit_k_max 10
_diffrn_reflns_limit_k_min -10
_diffrn_reflns_limit_l_max 18
_diffrn_reflns_limit_l_min -18
_diffrn_reflns_number 21028
_diffrn_reflns_point_group_measured_fraction_full 0.999
_diffrn_reflns_point_group_measured_fraction_max 0.993
_diffrn_reflns_theta_full 26.000
_diffrn_reflns_theta_max 29.420
_diffrn_reflns_theta_min 2.752
_diffrn_source 'sealed tube'
_exptl_absorpt_coefficient_mu 0.104
_exptl_absorpt_correction_T_max 0.7459
_exptl_absorpt_correction_T_min 0.6974
_exptl_absorpt_correction_type multi-scan
_exptl_absorpt_process_details
;
SADABS-2008/1 (Bruker,2008) was used for absorption correction.
wR2(int) was 0.0604 before and 0.0512 after correction.
The Ratio of minimum to maximum transmission is 0.9350.
The \l/2 correction factor is 0.0015.
;
_exptl_crystal_colour yellow
_exptl_crystal_colour_primary yellow
_exptl_crystal_density_diffrn 1.467
_exptl_crystal_description NEEDLE
_exptl_crystal_F_000 512
_exptl_crystal_size_max 0.56
_exptl_crystal_size_mid 0.28
_exptl_crystal_size_min 0.22
_refine_diff_density_max 0.342
_refine_diff_density_min -0.235
_refine_diff_density_rms 0.047
_refine_ls_extinction_method none
_refine_ls_goodness_of_fit_ref 1.044
_refine_ls_hydrogen_treatment constr
_refine_ls_matrix_type full
_refine_ls_number_parameters 165
_refine_ls_number_reflns 3031
_refine_ls_number_restraints 0
_refine_ls_restrained_S_all 1.044
_refine_ls_R_factor_all 0.0488
_refine_ls_R_factor_gt 0.0398
_refine_ls_shift/su_max 0.001
_refine_ls_shift/su_mean 0.000
_refine_ls_structure_factor_coef Fsqd
_refine_ls_weighting_details 'w=1/[\s^2^(Fo^2^)+(0.0466P)^2^+0.3556P] where P=(Fo^2^+2Fc^2^)/3'
_refine_ls_weighting_scheme calc
_refine_ls_wR_factor_gt 0.0947
_refine_ls_wR_factor_ref 0.0994
_reflns_Friedel_coverage 0.000
_reflns_number_gt 2595
_reflns_number_total 3031
_reflns_threshold_expression 'I > 2\s(I)'
_cod_data_source_file 7.cif
_cod_data_source_block x85001_0m
_cod_database_code 4037134
_shelxl_version_number 2013-3
_shelx_space_group_comment
;
The symmetry employed for this shelxl refinement is uniquely defined
by the following loop, which should always be used as a source of
symmetry information in preference to the above space-group names.
They are only intended as comments.
;
_shelx_estimated_absorpt_t_max 0.977
_shelx_estimated_absorpt_t_min 0.944
_olex2_refinement_description
;
1. Fixed Uiso
 At 1.2 times of:
  All C(H) groups
 At 1.5 times of:
  All C(H,H,H) groups
2.a Ternary CH refined with riding coordinates:
 C14(H14)
2.b Aromatic/amide H refined with riding coordinates:
 C7(H7), C9(H9), C10(H10), C11(H11), C12(H12)
2.c Idealised Me refined as rotating group:
 C140(H14A,H14B,H14C), C141(H14D,H14E,H14F)
;

loop_
_space_group_symop_operation_xyz
'x, y, z'
'-x+1/2, y+1/2, -z+1/2'
'-x, -y, -z'
'x-1/2, -y-1/2, z-1/2'

loop_
_atom_site_label
_atom_site_type_symbol
_atom_site_fract_x
_atom_site_fract_y
_atom_site_fract_z
_atom_site_U_iso_or_equiv
_atom_site_adp_type
_atom_site_occupancy
_atom_site_site_symmetry_order
_atom_site_calc_flag
_atom_site_refinement_flags_posn
N1 N 0.60429(8) 0.69423(13) 0.52842(7) 0.0139(2) Uani 1 1 d .
N2 N 0.69683(9) 0.68934(14) 0.61846(7) 0.0178(2) Uani 1 1 d .
N3 N 0.78560(9) 0.61725(14) 0.59355(7) 0.0196(2) Uani 1 1 d .
N4 N 0.75635(8) 0.57457(14) 0.49076(7) 0.0175(2) Uani 1 1 d .
C5 C 0.64202(10) 0.62317(15) 0.45110(8) 0.0141(2) Uani 1 1 d .
C6 C 0.56008(10) 0.60621(15) 0.34814(8) 0.0140(2) Uani 1 1 d .
C7 C 0.44731(10) 0.66962(15) 0.33180(8) 0.0144(2) Uani 1 1 d .
H7 H 0.3912 0.6584 0.2645 0.017 Uiso 1 1 calc R
C8 C 0.41017(10) 0.75376(15) 0.41381(8) 0.0139(2) Uani 1 1 d .
C9 C 0.29493(10) 0.82712(16) 0.39649(9) 0.0166(2) Uani 1 1 d .
H9 H 0.2387 0.8225 0.3289 0.020 Uiso 1 1 calc R
C10 C 0.26334(10) 0.90566(16) 0.47722(9) 0.0180(2) Uani 1 1 d .
H10 H 0.1857 0.9558 0.4647 0.022 Uiso 1 1 calc R
C11 C 0.34479(11) 0.91220(16) 0.57762(9) 0.0183(2) Uani 1 1 d .
H11 H 0.3212 0.9650 0.6326 0.022 Uiso 1 1 calc R
C12 C 0.45892(10) 0.84296(15) 0.59768(9) 0.0166(2) Uani 1 1 d .
H12 H 0.5143 0.8481 0.6656 0.020 Uiso 1 1 calc R
C13 C 0.49050(10) 0.76524(15) 0.51543(8) 0.0141(2) Uani 1 1 d .
C14 C 0.60614(10) 0.51697(16) 0.26687(8) 0.0154(2) Uani 1 1 d .
H14 H 0.6681 0.4254 0.3028 0.018 Uiso 1 1 calc R
C140 C 0.58125(11) 0.78203(17) 0.15789(9) 0.0204(2) Uani 1 1 d .
H14A H 0.5085 0.7249 0.1127 0.031 Uiso 1 1 calc GR
H14B H 0.6210 0.8501 0.1153 0.031 Uiso 1 1 calc GR
H14C H 0.5603 0.8659 0.2062 0.031 Uiso 1 1 calc GR
O140 O 0.65998(7) 0.64352(12) 0.21548(6) 0.01876(19) Uani 1 1 d .
C141 C 0.55009(12) 0.30293(18) 0.13046(9) 0.0228(3) Uani 1 1 d .
H14D H 0.5724 0.3757 0.0783 0.034 Uiso 1 1 calc GR
H14E H 0.4853 0.2190 0.0955 0.034 Uiso 1 1 calc GR
H14F H 0.6194 0.2327 0.1716 0.034 Uiso 1 1 calc GR
O141 O 0.51074(7) 0.42215(11) 0.19776(6) 0.01660(18) Uani 1 1 d .

loop_
_atom_site_aniso_label
_atom_site_aniso_U_11
_atom_site_aniso_U_22
_atom_site_aniso_U_33
_atom_site_aniso_U_23
_atom_site_aniso_U_13
_atom_site_aniso_U_12
N1 0.0149(4) 0.0157(4) 0.0100(4) -0.0002(3) 0.0024(3) -0.0023(4)
N2 0.0166(4) 0.0212(5) 0.0126(4) 0.0003(4) 0.0002(4) -0.0025(4)
N3 0.0176(5) 0.0238(5) 0.0152(5) 0.0001(4) 0.0021(4) -0.0027(4)
N4 0.0154(4) 0.0210(5) 0.0145(4) 0.0007(4) 0.0021(4) -0.0011(4)
C5 0.0152(5) 0.0143(5) 0.0134(5) 0.0005(4) 0.0051(4) -0.0019(4)
C6 0.0156(5) 0.0149(5) 0.0113(5) 0.0009(4) 0.0037(4) -0.0022(4)
C7 0.0160(5) 0.0159(5) 0.0108(5) 0.0007(4) 0.0031(4) -0.0011(4)
C8 0.0154(5) 0.0136(5) 0.0133(5) 0.0006(4) 0.0050(4) -0.0021(4)
C9 0.0156(5) 0.0181(5) 0.0155(5) 0.0007(4) 0.0038(4) -0.0014(4)
C10 0.0174(5) 0.0170(5) 0.0219(6) 0.0002(4) 0.0093(4) -0.0006(4)
C11 0.0236(6) 0.0164(5) 0.0183(5) -0.0018(4) 0.0113(5) -0.0032(4)
C12 0.0214(5) 0.0165(5) 0.0129(5) 0.0001(4) 0.0065(4) -0.0034(4)
C13 0.0151(5) 0.0132(5) 0.0144(5) 0.0012(4) 0.0051(4) -0.0015(4)
C14 0.0148(5) 0.0196(5) 0.0112(5) 0.0001(4) 0.0033(4) 0.0001(4)
C140 0.0221(6) 0.0243(6) 0.0153(5) 0.0028(4) 0.0064(4) -0.0022(5)
O140 0.0152(4) 0.0256(4) 0.0165(4) 0.0018(3) 0.0063(3) -0.0014(3)
C141 0.0259(6) 0.0239(6) 0.0181(6) -0.0059(5) 0.0060(5) 0.0033(5)
O141 0.0166(4) 0.0190(4) 0.0136(4) -0.0041(3) 0.0038(3) -0.0010(3)

loop_
_atom_type_symbol
_atom_type_description
_atom_type_scat_dispersion_real
_atom_type_scat_dispersion_imag
_atom_type_scat_source
C C 0.0033 0.0016 'International Tables Vol C Tables 4.2.6.8 and 6.1.1.4'
H H 0.0000 0.0000 'International Tables Vol C Tables 4.2.6.8 and 6.1.1.4'
N N 0.0061 0.0033 'International Tables Vol C Tables 4.2.6.8 and 6.1.1.4'
O O 0.0106 0.0060 'International Tables Vol C Tables 4.2.6.8 and 6.1.1.4'

loop_
_geom_angle_atom_site_label_1
_geom_angle_atom_site_label_2
_geom_angle_atom_site_label_3
_geom_angle
N2 N1 C13 126.60(9)
C5 N1 N2 108.49(9)
C5 N1 C13 124.88(9)
N3 N2 N1 105.38(9)
N2 N3 N4 112.53(9)
C5 N4 N3 105.00(9)
N1 C5 C6 119.88(10)
N4 C5 N1 108.60(9)
N4 C5 C6 131.48(10)
C5 C6 C14 117.20(9)
C7 C6 C5 117.51(10)
C7 C6 C14 125.28(9)
C6 C7 H7 119.0
C6 C7 C8 121.93(10)
C8 C7 H7 119.0
C9 C8 C7 122.32(10)
C9 C8 C13 117.61(10)
C13 C8 C7 120.07(10)
C8 C9 H9 119.9
C10 C9 C8 120.29(10)
C10 C9 H9 119.9
C9 C10 H10 119.7
C9 C10 C11 120.60(11)
C11 C10 H10 119.7
C10 C11 H11 119.6
C12 C11 C10 120.89(11)
C12 C11 H11 119.6
C11 C12 H12 120.9
C11 C12 C13 118.14(10)
C13 C12 H12 120.9
N1 C13 C8 115.60(10)
C12 C13 N1 121.95(10)
C12 C13 C8 122.45(10)
C6 C14 H14 107.9
O140 C14 C6 112.65(9)
O140 C14 H14 107.9
O141 C14 C6 107.78(8)
O141 C14 H14 107.9
O141 C14 O140 112.54(8)
H14A C140 H14B 109.5
H14A C140 H14C 109.5
H14B C140 H14C 109.5
O140 C140 H14A 109.5
O140 C140 H14B 109.5
O140 C140 H14C 109.5
C14 O140 C140 114.67(8)
H14D C141 H14E 109.5
H14D C141 H14F 109.5
H14E C141 H14F 109.5
O141 C141 H14D 109.5
O141 C141 H14E 109.5
O141 C141 H14F 109.5
C14 O141 C141 112.03(8)

loop_
_geom_bond_atom_site_label_1
_geom_bond_atom_site_label_2
_geom_bond_distance
N1 N2 1.3624(12)
N1 C5 1.3559(14)
N1 C13 1.3953(14)
N2 N3 1.3015(14)
N3 N4 1.3602(13)
N4 C5 1.3344(14)
C5 C6 1.4349(14)
C6 C7 1.3574(15)
C6 C14 1.5116(15)
C7 H7 0.9500
C7 C8 1.4456(15)
C8 C9 1.4089(15)
C8 C13 1.4110(15)
C9 H9 0.9500
C9 C10 1.3792(16)
C10 H10 0.9500
C10 C11 1.4017(16)
C11 H11 0.9500
C11 C12 1.3815(17)
C12 H12 0.9500
C12 C13 1.3946(15)
C14 H14 1.0000
C14 O140 1.4166(13)
C14 O141 1.4043(13)
C140 H14A 0.9800
C140 H14B 0.9800
C140 H14C 0.9800
C140 O140 1.4318(14)
C141 H14D 0.9800
C141 H14E 0.9800
C141 H14F 0.9800
C141 O141 1.4341(14)

loop_
_geom_torsion_atom_site_label_1
_geom_torsion_atom_site_label_2
_geom_torsion_atom_site_label_3
_geom_torsion_atom_site_label_4
_geom_torsion
N1 N2 N3 N4 0.24(12)
N1 C5 C6 C7 2.39(16)
N1 C5 C6 C14 -176.92(10)
N2 N1 C5 N4 -0.24(12)
N2 N1 C5 C6 177.78(10)
N2 N1 C13 C8 -179.96(10)
N2 N1 C13 C12 0.29(17)
N2 N3 N4 C5 -0.39(13)
N3 N4 C5 N1 0.37(12)
N3 N4 C5 C6 -177.34(11)
N4 C5 C6 C7 179.89(11)
N4 C5 C6 C14 0.58(18)
C5 N1 N2 N3 0.00(12)
C5 N1 C13 C8 2.32(16)
C5 N1 C13 C12 -177.42(10)
C5 C6 C7 C8 0.85(16)
C5 C6 C14 O140 -88.15(12)
C5 C6 C14 O141 147.10(10)
C6 C7 C8 C9 177.16(11)
C6 C7 C8 C13 -2.60(16)
C6 C14 O140 C140 -62.46(12)
C6 C14 O141 C141 -168.18(9)
C7 C6 C14 O140 92.60(13)
C7 C6 C14 O141 -32.15(15)
C7 C8 C9 C10 179.81(10)
C7 C8 C13 N1 1.04(15)
C7 C8 C13 C12 -179.21(10)
C8 C9 C10 C11 -0.58(17)
C9 C8 C13 N1 -178.73(10)
C9 C8 C13 C12 1.02(16)
C9 C10 C11 C12 1.04(17)
C10 C11 C12 C13 -0.45(17)
C11 C12 C13 N1 179.15(10)
C11 C12 C13 C8 -0.58(17)
C13 N1 N2 N3 -178.02(10)
C13 N1 C5 N4 177.82(10)
C13 N1 C5 C6 -4.15(16)
C13 C8 C9 C10 -0.42(16)
C14 C6 C7 C8 -179.90(10)
O140 C14 O141 C141 66.99(12)
O141 C14 O140 C140 59.65(12)
